data_4338408
loop_
_publ_author_name
'Ghisolfi, Alessio'
'Waldvogel, Audrey'
'Routaboul, Lucie'
'Braunstein, Pierre'

_publ_section_title
;
 Reversible switching of the coordination modes of a
 pyridine-functionalized quinonoid zwitterion; its di- and tetranuclear
 palladium complexes.
;
_journal_issue 11
_journal_name_full 'Inorganic chemistry'
_journal_page_first 5515
_journal_page_last 5526
_journal_paper_doi 10.1021/ic500194y
_journal_volume 53
_journal_year 2014
_chemical_formula_moiety 'C38 H42 N6 O2 Pd2'
_chemical_formula_sum 'C38 H42 N6 O2 Pd2'
_chemical_formula_weight 827.57
_chemical_name_systematic
;
 ?
;
_space_group_crystal_system orthorhombic
_space_group_IT_number 61
_space_group_name_Hall '-P 2ac 2ab'
_space_group_name_H-M_alt 'P b c a'
_symmetry_space_group_name_Hall '-P 2ac 2ab'
_symmetry_space_group_name_H-M 'P b c a'
_atom_sites_solution_hydrogens geom
_audit_creation_method SHELXL-2013
_cell_angle_alpha 90
_cell_angle_beta 90
_cell_angle_gamma 90
_cell_formula_units_Z 8
_cell_length_a 19.9313(7)
_cell_length_b 13.0926(5)
_cell_length_c 26.5148(9)
_cell_measurement_reflns_used 7282
_cell_measurement_temperature 173(2)
_cell_measurement_theta_max 27.38
_cell_measurement_theta_min 2.68
_cell_volume 6919.1(4)
_computing_cell_refinement 'Bruker SAINT'
_computing_data_collection 'Bruker APEX2'
_computing_data_reduction 'Bruker SAINT'
_computing_molecular_graphics 'Bruker SHELXTL'
_computing_publication_material 'Bruker SHELXTL'
_computing_structure_refinement 'SHELXL-2013 (Sheldrick, 2013)'
_computing_structure_solution 'SHELXS-2013 (Sheldrick, 2013)'
_diffrn_ambient_temperature 173(2)
_diffrn_measured_fraction_theta_full 1.000
_diffrn_measured_fraction_theta_max 0.998
_diffrn_measurement_device_type 'Bruker APEX-II CCD'
_diffrn_measurement_method '\f and \w scans'
_diffrn_radiation_type MoK\a
_diffrn_radiation_wavelength 0.71073
_diffrn_reflns_av_R_equivalents 0.1314
_diffrn_reflns_av_unetI/netI 0.0789
_diffrn_reflns_Laue_measured_fraction_full 1.000
_diffrn_reflns_Laue_measured_fraction_max 0.998
_diffrn_reflns_limit_h_max 26
_diffrn_reflns_limit_h_min -28
_diffrn_reflns_limit_k_max 18
_diffrn_reflns_limit_k_min -18
_diffrn_reflns_limit_l_max 37
_diffrn_reflns_limit_l_min -37
_diffrn_reflns_number 79237
_diffrn_reflns_point_group_measured_fraction_full 1.000
_diffrn_reflns_point_group_measured_fraction_max 0.998
_diffrn_reflns_theta_full 25.242
_diffrn_reflns_theta_max 30.077
_diffrn_reflns_theta_min 1.845
_diffrn_source 'fine-focus sealed tube'
_exptl_absorpt_coefficient_mu 1.083
_exptl_absorpt_correction_T_max 0.8994
_exptl_absorpt_correction_T_min 0.8125
_exptl_absorpt_correction_type multi-scan
_exptl_absorpt_process_details sadabs
_exptl_crystal_colour green
_exptl_crystal_density_diffrn 1.589
_exptl_crystal_description plate
_exptl_crystal_F_000 3360
_exptl_crystal_size_max 0.200
_exptl_crystal_size_mid 0.150
_exptl_crystal_size_min 0.100
_refine_diff_density_max 1.205
_refine_diff_density_min -0.777
_refine_diff_density_rms 0.105
_refine_ls_extinction_method none
_refine_ls_goodness_of_fit_ref 0.945
_refine_ls_hydrogen_treatment constr
_refine_ls_matrix_type full
_refine_ls_number_parameters 437
_refine_ls_number_reflns 10148
_refine_ls_number_restraints 0
_refine_ls_restrained_S_all 0.945
_refine_ls_R_factor_all 0.1110
_refine_ls_R_factor_gt 0.0458
_refine_ls_shift/su_max 0.002
_refine_ls_shift/su_mean 0.000
_refine_ls_structure_factor_coef Fsqd
_refine_ls_weighting_details 'w=1/[\s^2^(Fo^2^)+(0.0403P)^2^] where P=(Fo^2^+2Fc^2^)/3'
_refine_ls_weighting_scheme calc
_refine_ls_wR_factor_gt 0.0813
_refine_ls_wR_factor_ref 0.0964
_reflns_Friedel_coverage 0.000
_reflns_number_gt 5613
_reflns_number_total 10148
_reflns_threshold_expression 'I > 2\s(I)'
_cod_data_source_file ic500194y_si_002.cif
_cod_data_source_block 3
_cod_depositor_comments 'Adding full bibliography for 4338406--4338410.cif.'
_cod_database_code 4338408
_shelx_space_group_comment
;
The symmetry employed for this shelxl refinement is uniquely defined
by the following loop, which should always be used as a source of
symmetry information in preference to the above space-group names.
They are only intended as comments.
;
_shelx_estimated_absorpt_t_min 0.813
_shelx_estimated_absorpt_t_max 0.899
_shelxl_version_number 2013-4

loop_
_space_group_symop_operation_xyz
'x, y, z'
'x+1/2, -y+1/2, -z'
'-x, y+1/2, -z+1/2'
'-x+1/2, -y, z+1/2'
'-x, -y, -z'
'-x-1/2, y-1/2, z'
'x, -y-1/2, z-1/2'
'x-1/2, y, -z-1/2'

loop_
_atom_site_label
_atom_site_type_symbol
_atom_site_fract_x
_atom_site_fract_y
_atom_site_fract_z
_atom_site_U_iso_or_equiv
_atom_site_adp_type
_atom_site_occupancy
_atom_site_site_symmetry_order
_atom_site_calc_flag
_atom_site_refinement_flags_posn
_atom_site_refinement_flags_adp
C1 C 0.52168(17) 1.0068(3) 0.13620(13) 0.0268(8) Uani 1 1 d . .
H1 H 0.5230 0.9343 0.1370 0.032 Uiso 1 1 calc R U
C2 C 0.48345(19) 1.0590(3) 0.17221(14) 0.0269(9) Uani 1 1 d . .
C3 C 0.48116(18) 1.1741(3) 0.16970(14) 0.0242(8) Uani 1 1 d . .
C4 C 0.52392(18) 1.2250(3) 0.13717(14) 0.0283(9) Uani 1 1 d . .
H4 H 0.5264 1.2974 0.1385 0.034 Uiso 1 1 calc R U
C5 C 0.56315(18) 1.1728(3) 0.10276(13) 0.0250(8) Uani 1 1 d . .
C6 C 0.55786(17) 1.0586(3) 0.09926(13) 0.0223(8) Uani 1 1 d . .
C7 C 0.4524(2) 0.9070(3) 0.21644(15) 0.0390(10) Uani 1 1 d . .
H7A H 0.4978 0.8837 0.2066 0.047 Uiso 1 1 calc R U
H7B H 0.4456 0.8902 0.2525 0.047 Uiso 1 1 calc R U
C8 C 0.4014(2) 0.8533(3) 0.18556(19) 0.0488(12) Uani 1 1 d . .
H8A H 0.4045 0.8762 0.1501 0.059 Uiso 1 1 calc R U
H8B H 0.3559 0.8695 0.1982 0.059 Uiso 1 1 calc R U
C9 C 0.4137(2) 0.7373(3) 0.18858(19) 0.0467(11) Uani 1 1 d . .
C10 C 0.4635(2) 0.6902(3) 0.16085(18) 0.0467(12) Uani 1 1 d . .
H10 H 0.4920 0.7295 0.1397 0.056 Uiso 1 1 calc R U
C11 C 0.4716(2) 0.5868(3) 0.16398(19) 0.0528(13) Uani 1 1 d . .
H11 H 0.5045 0.5536 0.1439 0.063 Uiso 1 1 calc R U
C12 C 0.4330(2) 0.5323(4) 0.1953(2) 0.0562(14) Uani 1 1 d . .
H12 H 0.4372 0.4601 0.1974 0.067 Uiso 1 1 calc R U
C13 C 0.3875(3) 0.5835(4) 0.2242(3) 0.081(2) Uani 1 1 d . .
H13 H 0.3621 0.5455 0.2480 0.097 Uiso 1 1 calc R U
C14 C 0.59643(18) 0.9070(3) 0.05708(14) 0.0265(8) Uani 1 1 d . .
H14A H 0.6057 0.8800 0.0912 0.032 Uiso 1 1 calc R U
H14B H 0.6355 0.8901 0.0356 0.032 Uiso 1 1 calc R U
C15 C 0.53519(18) 0.8525(3) 0.03619(14) 0.0285(8) Uani 1 1 d . .
H15A H 0.4975 0.8576 0.0604 0.034 Uiso 1 1 calc R U
H15B H 0.5211 0.8846 0.0041 0.034 Uiso 1 1 calc R U
C16 C 0.55282(18) 0.7417(3) 0.02739(15) 0.0314(9) Uani 1 1 d . .
C17 C 0.5464(3) 0.6952(4) -0.01818(18) 0.0570(14) Uani 1 1 d . .
H17 H 0.5287 0.7322 -0.0460 0.068 Uiso 1 1 calc R U
C18 C 0.5656(3) 0.5937(4) -0.0245(2) 0.0775(19) Uani 1 1 d . .
H18 H 0.5610 0.5602 -0.0561 0.093 Uiso 1 1 calc R U
C19 C 0.5914(3) 0.5441(4) 0.0165(3) 0.0726(18) Uani 1 1 d . .
H19 H 0.6047 0.4746 0.0142 0.087 Uiso 1 1 calc R U
C20 C 0.5977(3) 0.5965(4) 0.0606(2) 0.0654(15) Uani 1 1 d . .
H20 H 0.6167 0.5613 0.0885 0.078 Uiso 1 1 calc R U
C21 C 0.67231(18) 1.0370(3) -0.04170(13) 0.0259(8) Uani 1 1 d . .
C22 C 0.7273(2) 1.0796(3) -0.06744(15) 0.0318(9) Uani 1 1 d . .
C23 C 0.7525(2) 1.0369(3) -0.11120(16) 0.0381(11) Uani 1 1 d . .
H23 H 0.7901 1.0670 -0.1275 0.046 Uiso 1 1 calc R U
C24 C 0.7231(2) 0.9505(3) -0.13120(15) 0.0406(10) Uani 1 1 d . .
H24 H 0.7407 0.9203 -0.1610 0.049 Uiso 1 1 calc R U
C25 C 0.6685(2) 0.9086(3) -0.10798(15) 0.0370(10) Uani 1 1 d . .
H25 H 0.6478 0.8498 -0.1221 0.044 Uiso 1 1 calc R U
C26 C 0.64271(19) 0.9510(3) -0.06381(14) 0.0303(8) Uani 1 1 d . .
H26 H 0.6044 0.9210 -0.0485 0.036 Uiso 1 1 calc R U
C27 C 0.75403(19) 1.1758(3) -0.04461(17) 0.0374(10) Uani 1 1 d . .
H27A H 0.7889 1.1596 -0.0193 0.045 Uiso 1 1 calc R U
H27B H 0.7744 1.2194 -0.0710 0.045 Uiso 1 1 calc R U
C28 C 0.6544(2) 1.2811(3) -0.05855(16) 0.0405(11) Uani 1 1 d . .
H28A H 0.6137 1.3077 -0.0425 0.061 Uiso 1 1 calc R U
H28B H 0.6420 1.2317 -0.0847 0.061 Uiso 1 1 calc R U
H28C H 0.6794 1.3376 -0.0738 0.061 Uiso 1 1 calc R U
C29 C 0.7217(2) 1.3073(3) 0.01570(15) 0.0391(10) Uani 1 1 d . .
H29A H 0.7471 1.3596 -0.0026 0.059 Uiso 1 1 calc R U
H29B H 0.7508 1.2743 0.0406 0.059 Uiso 1 1 calc R U
H29C H 0.6836 1.3393 0.0329 0.059 Uiso 1 1 calc R U
C30 C 0.33423(18) 1.0399(3) 0.29621(13) 0.0262(8) Uani 1 1 d . .
C31 C 0.27817(18) 1.0918(3) 0.31577(14) 0.0297(9) Uani 1 1 d . .
C32 C 0.24266(19) 1.0543(3) 0.35656(16) 0.0371(10) Uani 1 1 d . .
H32 H 0.2050 1.0908 0.3691 0.045 Uiso 1 1 calc R U
C33 C 0.2618(2) 0.9637(3) 0.37922(15) 0.0396(10) Uani 1 1 d . .
H33 H 0.2375 0.9379 0.4073 0.048 Uiso 1 1 calc R U
C34 C 0.3167(2) 0.9111(3) 0.36057(14) 0.0326(9) Uani 1 1 d . .
H34 H 0.3302 0.8487 0.3758 0.039 Uiso 1 1 calc R U
C35 C 0.35170(19) 0.9490(3) 0.32011(14) 0.0328(9) Uani 1 1 d . .
H35 H 0.3893 0.9118 0.3079 0.039 Uiso 1 1 calc R U
C36 C 0.26009(19) 1.1893(3) 0.29024(16) 0.0365(10) Uani 1 1 d . .
H36A H 0.2280 1.1759 0.2625 0.044 Uiso 1 1 calc R U
H36B H 0.2385 1.2363 0.3146 0.044 Uiso 1 1 calc R U
C37 C 0.3579(2) 1.2929(3) 0.31021(17) 0.0447(11) Uani 1 1 d . .
H37A H 0.4012 1.3170 0.2975 0.067 Uiso 1 1 calc R U
H37B H 0.3651 1.2474 0.3391 0.067 Uiso 1 1 calc R U
H37C H 0.3307 1.3515 0.3208 0.067 Uiso 1 1 calc R U
C38 C 0.3045(2) 1.3091(3) 0.22930(16) 0.0425(11) Uani 1 1 d . .
H38A H 0.2754 1.3627 0.2430 0.064 Uiso 1 1 calc R U
H38B H 0.2809 1.2727 0.2024 0.064 Uiso 1 1 calc R U
H38C H 0.3454 1.3401 0.2157 0.064 Uiso 1 1 calc R U
N1 N 0.44719(16) 1.0199(2) 0.20921(11) 0.0306(7) Uani 1 1 d . .
N2 N 0.3766(2) 0.6851(3) 0.2210(2) 0.0893(18) Uani 1 1 d . .
N3 N 0.59101(15) 1.0186(2) 0.06039(11) 0.0237(7) Uani 1 1 d . .
N4 N 0.5793(2) 0.6930(3) 0.06748(14) 0.0472(10) Uani 1 1 d . .
N5 N 0.69677(15) 1.2303(2) -0.02017(11) 0.0291(7) Uani 1 1 d . .
N6 N 0.32236(15) 1.2366(2) 0.26982(11) 0.0287(7) Uani 1 1 d . .
O1 O 0.43985(13) 1.21998(19) 0.19847(10) 0.0323(6) Uani 1 1 d . .
O2 O 0.60310(12) 1.21715(19) 0.07235(10) 0.0308(6) Uani 1 1 d . .
Pd1 Pd 0.64120(2) 1.11940(2) 0.01631(2) 0.02359(7) Uani 1 1 d . .
Pd2 Pd 0.38444(2) 1.12078(2) 0.24480(2) 0.02551(7) Uani 1 1 d . .

loop_
_atom_site_aniso_label
_atom_site_aniso_U_11
_atom_site_aniso_U_22
_atom_site_aniso_U_33
_atom_site_aniso_U_23
_atom_site_aniso_U_13
_atom_site_aniso_U_12
C1 0.030(2) 0.0223(19) 0.028(2) 0.0019(16) 0.0048(17) 0.0016(16)
C2 0.032(2) 0.022(2) 0.027(2) 0.0030(16) 0.0046(17) 0.0022(16)
C3 0.025(2) 0.022(2) 0.0255(19) -0.0022(16) 0.0001(16) 0.0007(15)
C4 0.032(2) 0.0206(18) 0.032(2) 0.0005(16) 0.0047(17) -0.0053(16)
C5 0.0199(19) 0.029(2) 0.0267(19) 0.0008(16) 0.0004(15) -0.0047(15)
C6 0.0201(19) 0.0211(19) 0.0257(19) 0.0022(15) -0.0022(15) 0.0002(15)
C7 0.045(3) 0.042(3) 0.030(2) 0.0042(18) 0.0132(19) 0.0011(19)
C8 0.031(2) 0.048(3) 0.067(3) 0.014(2) 0.005(2) 0.007(2)
C9 0.043(3) 0.034(2) 0.062(3) 0.005(2) 0.009(2) -0.006(2)
C10 0.048(3) 0.035(2) 0.057(3) 0.005(2) 0.015(2) 0.000(2)
C11 0.050(3) 0.045(3) 0.063(3) -0.005(2) 0.007(3) 0.010(2)
C12 0.048(3) 0.029(3) 0.092(4) 0.012(3) 0.011(3) 0.001(2)
C13 0.079(4) 0.031(3) 0.134(6) 0.024(3) 0.047(4) -0.004(3)
C14 0.0231(18) 0.029(2) 0.0272(19) 0.0025(15) 0.0022(15) 0.0049(15)
C15 0.027(2) 0.027(2) 0.032(2) 0.0034(16) -0.0007(16) 0.0043(15)
C16 0.0237(19) 0.027(2) 0.043(2) -0.0015(18) 0.0031(17) -0.0003(16)
C17 0.066(3) 0.050(3) 0.056(3) -0.013(3) -0.025(3) 0.014(2)
C18 0.073(4) 0.063(4) 0.097(5) -0.043(3) -0.028(3) 0.013(3)
C19 0.066(4) 0.026(3) 0.126(6) -0.018(3) -0.014(4) 0.007(2)
C20 0.064(4) 0.042(3) 0.091(4) 0.021(3) -0.004(3) 0.011(3)
C21 0.0243(19) 0.029(2) 0.0246(18) 0.0023(16) -0.0013(15) 0.0030(16)
C22 0.034(2) 0.027(2) 0.034(2) 0.0007(17) 0.0024(19) 0.0010(17)
C23 0.036(3) 0.040(3) 0.038(3) 0.011(2) 0.0136(18) 0.0088(19)
C24 0.052(3) 0.040(3) 0.030(2) 0.002(2) 0.004(2) 0.014(2)
C25 0.043(2) 0.032(2) 0.036(2) -0.0035(18) -0.013(2) 0.0088(19)
C26 0.032(2) 0.031(2) 0.029(2) 0.0042(17) -0.0032(17) 0.0021(18)
C27 0.028(2) 0.038(2) 0.046(3) 0.003(2) 0.0165(18) -0.0040(17)
C28 0.052(3) 0.032(2) 0.038(2) 0.0090(19) 0.003(2) -0.001(2)
C29 0.036(2) 0.037(2) 0.044(2) -0.006(2) 0.008(2) -0.0118(19)
C30 0.0247(19) 0.029(2) 0.0247(18) -0.0029(16) 0.0020(15) -0.0042(16)
C31 0.025(2) 0.028(2) 0.036(2) 0.0011(16) 0.0015(17) -0.0033(15)
C32 0.024(2) 0.042(2) 0.045(3) 0.001(2) 0.0109(18) -0.0010(18)
C33 0.036(2) 0.049(3) 0.034(2) 0.004(2) 0.0096(19) -0.011(2)
C34 0.042(2) 0.027(2) 0.029(2) 0.0028(16) 0.0026(18) -0.0047(17)
C35 0.034(2) 0.030(2) 0.035(2) -0.0026(18) 0.0110(18) -0.0006(17)
C36 0.023(2) 0.038(2) 0.048(3) 0.006(2) 0.0057(18) -0.0024(17)
C37 0.040(3) 0.045(3) 0.048(3) -0.022(2) 0.003(2) 0.000(2)
C38 0.043(3) 0.031(2) 0.053(3) 0.009(2) 0.006(2) 0.0018(19)
N1 0.0408(19) 0.0216(16) 0.0292(17) 0.0036(14) 0.0140(15) 0.0034(14)
N2 0.100(4) 0.027(2) 0.141(5) 0.014(3) 0.077(4) -0.005(2)
N3 0.0220(15) 0.0237(16) 0.0255(16) 0.0006(13) 0.0028(13) 0.0026(13)
N4 0.062(3) 0.033(2) 0.047(2) 0.0130(18) 0.002(2) 0.0107(19)
N5 0.0273(16) 0.0284(17) 0.0315(18) -0.0012(14) 0.0073(14) -0.0030(13)
N6 0.0283(17) 0.0234(16) 0.0343(18) -0.0007(14) 0.0035(14) -0.0031(13)
O1 0.0394(17) 0.0223(14) 0.0354(15) -0.0009(12) 0.0099(13) -0.0030(12)
O2 0.0276(15) 0.0287(15) 0.0360(15) -0.0031(12) 0.0092(12) -0.0058(11)
Pd1 0.02066(13) 0.02461(14) 0.02550(14) 0.00108(13) 0.00248(10) -0.00173(13)
Pd2 0.03012(15) 0.02233(14) 0.02408(14) -0.00031(13) 0.00597(11) -0.00058(13)

loop_
_atom_type_symbol
_atom_type_description
_atom_type_scat_dispersion_real
_atom_type_scat_dispersion_imag
_atom_type_scat_source
C C 0.0033 0.0016 'International Tables Vol C Tables 4.2.6.8 and 6.1.1.4'
H H 0.0000 0.0000 'International Tables Vol C Tables 4.2.6.8 and 6.1.1.4'
N N 0.0061 0.0033 'International Tables Vol C Tables 4.2.6.8 and 6.1.1.4'
O O 0.0106 0.0060 'International Tables Vol C Tables 4.2.6.8 and 6.1.1.4'
Pd Pd -0.9988 1.0072 'International Tables Vol C Tables 4.2.6.8 and 6.1.1.4'

loop_
_geom_angle_atom_site_label_1
_geom_angle_atom_site_label_2
_geom_angle_atom_site_label_3
_geom_angle
C6 C1 C2 121.6(3)
C6 C1 H1 119.2
C2 C1 H1 119.2
N1 C2 C1 127.9(3)
N1 C2 C3 113.8(3)
C1 C2 C3 118.3(3)
O1 C3 C4 123.1(3)
O1 C3 C2 117.7(3)
C4 C3 C2 119.3(3)
C5 C4 C3 121.5(3)
C5 C4 H4 119.3
C3 C4 H4 119.3
O2 C5 C4 123.1(3)
O2 C5 C6 117.3(3)
C4 C5 C6 119.6(3)
N3 C6 C1 127.6(3)
N3 C6 C5 113.9(3)
C1 C6 C5 118.6(3)
C8 C7 N1 110.5(3)
C8 C7 H7A 109.5
N1 C7 H7A 109.5
C8 C7 H7B 109.5
N1 C7 H7B 109.5
H7A C7 H7B 108.1
C7 C8 C9 109.3(4)
C7 C8 H8A 109.8
C9 C8 H8A 109.8
C7 C8 H8B 109.8
C9 C8 H8B 109.8
H8A C8 H8B 108.3
N2 C9 C10 121.1(4)
N2 C9 C8 117.0(4)
C10 C9 C8 121.8(4)
C11 C10 C9 119.7(4)
C11 C10 H10 120.2
C9 C10 H10 120.2
C12 C11 C10 119.9(5)
C12 C11 H11 120.1
C10 C11 H11 120.1
C11 C12 C13 118.0(4)
C11 C12 H12 121.0
C13 C12 H12 121.0
N2 C13 C12 123.7(5)
N2 C13 H13 118.1
C12 C13 H13 118.1
N3 C14 C15 115.5(3)
N3 C14 H14A 108.4
C15 C14 H14A 108.4
N3 C14 H14B 108.4
C15 C14 H14B 108.4
H14A C14 H14B 107.5
C16 C15 C14 108.7(3)
C16 C15 H15A 109.9
C14 C15 H15A 109.9
C16 C15 H15B 109.9
C14 C15 H15B 109.9
H15A C15 H15B 108.3
N4 C16 C17 121.8(4)
N4 C16 C15 115.0(4)
C17 C16 C15 123.1(4)
C16 C17 C18 120.5(5)
C16 C17 H17 119.7
C18 C17 H17 119.7
C19 C18 C17 117.5(5)
C19 C18 H18 121.3
C17 C18 H18 121.3
C20 C19 C18 118.6(5)
C20 C19 H19 120.7
C18 C19 H19 120.7
N4 C20 C19 124.8(5)
N4 C20 H20 117.6
C19 C20 H20 117.6
C26 C21 C22 116.4(3)
C26 C21 Pd1 129.2(3)
C22 C21 Pd1 113.9(3)
C23 C22 C21 122.0(4)
C23 C22 C27 123.4(4)
C21 C22 C27 114.5(3)
C24 C23 C22 119.9(4)
C24 C23 H23 120.0
C22 C23 H23 120.0
C25 C24 C23 119.7(4)
C25 C24 H24 120.2
C23 C24 H24 120.2
C24 C25 C26 120.8(4)
C24 C25 H25 119.6
C26 C25 H25 119.6
C25 C26 C21 121.1(4)
C25 C26 H26 119.4
C21 C26 H26 119.4
N5 C27 C22 107.8(3)
N5 C27 H27A 110.2
C22 C27 H27A 110.2
N5 C27 H27B 110.2
C22 C27 H27B 110.2
H27A C27 H27B 108.5
N5 C28 H28A 109.5
N5 C28 H28B 109.5
H28A C28 H28B 109.5
N5 C28 H28C 109.5
H28A C28 H28C 109.5
H28B C28 H28C 109.5
N5 C29 H29A 109.5
N5 C29 H29B 109.5
H29A C29 H29B 109.5
N5 C29 H29C 109.5
H29A C29 H29C 109.5
H29B C29 H29C 109.5
C35 C30 C31 116.3(3)
C35 C30 Pd2 129.7(3)
C31 C30 Pd2 113.2(3)
C32 C31 C30 121.5(4)
C32 C31 C36 122.4(4)
C30 C31 C36 116.0(3)
C33 C32 C31 120.2(4)
C33 C32 H32 119.9
C31 C32 H32 119.9
C32 C33 C34 119.3(4)
C32 C33 H33 120.3
C34 C33 H33 120.4
C35 C34 C33 120.1(4)
C35 C34 H34 120.0
C33 C34 H34 120.0
C34 C35 C30 122.5(4)
C34 C35 H35 118.7
C30 C35 H35 118.7
N6 C36 C31 108.7(3)
N6 C36 H36A 110.0
C31 C36 H36A 110.0
N6 C36 H36B 110.0
C31 C36 H36B 110.0
H36A C36 H36B 108.3
N6 C37 H37A 109.5
N6 C37 H37B 109.5
H37A C37 H37B 109.5
N6 C37 H37C 109.5
H37A C37 H37C 109.5
H37B C37 H37C 109.5
N6 C38 H38A 109.5
N6 C38 H38B 109.5
H38A C38 H38B 109.5
N6 C38 H38C 109.5
H38A C38 H38C 109.5
H38B C38 H38C 109.5
C2 N1 C7 116.1(3)
C2 N1 Pd2 115.2(2)
C7 N1 Pd2 128.4(2)
C9 N2 C13 117.4(5)
C6 N3 C14 118.3(3)
C6 N3 Pd1 115.8(2)
C14 N3 Pd1 125.3(2)
C20 N4 C16 116.7(4)
C29 N5 C28 109.2(3)
C29 N5 C27 110.5(3)
C28 N5 C27 110.6(3)
C29 N5 Pd1 111.1(2)
C28 N5 Pd1 109.4(2)
C27 N5 Pd1 106.1(2)
C38 N6 C37 108.8(3)
C38 N6 C36 109.3(3)
C37 N6 C36 110.0(3)
C38 N6 Pd2 112.5(2)
C37 N6 Pd2 108.1(2)
C36 N6 Pd2 108.1(2)
C3 O1 Pd2 113.5(2)
C5 O2 Pd1 113.3(2)
C21 Pd1 N3 104.37(13)
C21 Pd1 N5 81.43(13)
N3 Pd1 N5 172.69(12)
C21 Pd1 O2 173.90(12)
N3 Pd1 O2 79.08(10)
N5 Pd1 O2 95.55(11)
C30 Pd2 N1 106.17(14)
C30 Pd2 N6 82.54(13)
N1 Pd2 N6 170.48(12)
C30 Pd2 O1 172.33(12)
N1 Pd2 O1 78.96(10)
N6 Pd2 O1 92.79(11)

loop_
_geom_bond_atom_site_label_1
_geom_bond_atom_site_label_2
_geom_bond_distance
C1 C6 1.393(5)
C1 C2 1.400(5)
C1 H1 0.9500
C2 N1 1.322(4)
C2 C3 1.509(5)
C3 O1 1.273(4)
C3 C4 1.383(5)
C4 C5 1.382(5)
C4 H4 0.9500
C5 O2 1.274(4)
C5 C6 1.501(5)
C6 N3 1.331(4)
C7 C8 1.482(6)
C7 N1 1.494(5)
C7 H7A 0.9900
C7 H7B 0.9900
C8 C9 1.540(6)
C8 H8A 0.9900
C8 H8B 0.9900
C9 N2 1.322(6)
C9 C10 1.380(6)
C10 C11 1.367(6)
C10 H10 0.9500
C11 C12 1.338(6)
C11 H11 0.9500
C12 C13 1.363(7)
C12 H12 0.9500
C13 N2 1.351(6)
C13 H13 0.9500
C14 N3 1.468(4)
C14 C15 1.519(5)
C14 H14A 0.9900
C14 H14B 0.9900
C15 C16 1.511(5)
C15 H15A 0.9900
C15 H15B 0.9900
C16 N4 1.347(5)
C16 C17 1.359(6)
C17 C18 1.393(7)
C17 H17 0.9500
C18 C19 1.366(7)
C18 H18 0.9500
C19 C20 1.362(7)
C19 H19 0.9500
C20 N4 1.329(6)
C20 H20 0.9500
C21 C26 1.400(5)
C21 C22 1.407(5)
C21 Pd1 1.978(4)
C22 C23 1.383(5)
C22 C27 1.495(5)
C23 C24 1.381(6)
C23 H23 0.9500
C24 C25 1.365(6)
C24 H24 0.9500
C25 C26 1.394(5)
C25 H25 0.9500
C26 H26 0.9500
C27 N5 1.494(5)
C27 H27A 0.9900
C27 H27B 0.9900
C28 N5 1.481(5)
C28 H28A 0.9800
C28 H28B 0.9800
C28 H28C 0.9800
C29 N5 1.472(5)
C29 H29A 0.9800
C29 H29B 0.9800
C29 H29C 0.9800
C30 C35 1.392(5)
C30 C31 1.407(5)
C30 Pd2 1.996(3)
C31 C32 1.383(5)
C31 C36 1.490(5)
C32 C33 1.382(6)
C32 H32 0.9500
C33 C34 1.385(5)
C33 H33 0.9500
C34 C35 1.372(5)
C34 H34 0.9500
C35 H35 0.9500
C36 N6 1.489(4)
C36 H36A 0.9900
C36 H36B 0.9900
C37 N6 1.480(5)
C37 H37A 0.9800
C37 H37B 0.9800
C37 H37C 0.9800
C38 N6 1.477(5)
C38 H38A 0.9800
C38 H38B 0.9800
C38 H38C 0.9800
N1 Pd2 2.049(3)
N3 Pd1 2.027(3)
N5 Pd1 2.066(3)
N6 Pd2 2.067(3)
O1 Pd2 2.101(3)
O2 Pd1 2.103(3)

loop_
_geom_torsion_atom_site_label_1
_geom_torsion_atom_site_label_2
_geom_torsion_atom_site_label_3
_geom_torsion_atom_site_label_4
_geom_torsion
C6 C1 C2 N1 -179.7(4)
C6 C1 C2 C3 1.0(5)
N1 C2 C3 O1 -8.0(5)
C1 C2 C3 O1 171.4(3)
N1 C2 C3 C4 171.3(3)
C1 C2 C3 C4 -9.4(6)
O1 C3 C4 C5 -173.2(4)
C2 C3 C4 C5 7.6(6)
C3 C4 C5 O2 -179.9(4)
C3 C4 C5 C6 2.0(6)
C2 C1 C6 N3 -173.4(4)
C2 C1 C6 C5 8.4(5)
O2 C5 C6 N3 -6.9(5)
C4 C5 C6 N3 171.3(3)
O2 C5 C6 C1 171.5(3)
C4 C5 C6 C1 -10.2(5)
N1 C7 C8 C9 173.0(3)
C7 C8 C9 N2 98.1(5)
C7 C8 C9 C10 -78.5(6)
N2 C9 C10 C11 4.9(8)
C8 C9 C10 C11 -178.7(5)
C9 C10 C11 C12 -2.6(8)
C10 C11 C12 C13 -1.5(8)
C11 C12 C13 N2 3.8(10)
N3 C14 C15 C16 170.9(3)
C14 C15 C16 N4 53.0(4)
C14 C15 C16 C17 -123.3(4)
N4 C16 C17 C18 1.8(7)
C15 C16 C17 C18 177.8(5)
C16 C17 C18 C19 -0.6(8)
C17 C18 C19 C20 -0.9(9)
C18 C19 C20 N4 1.4(9)
C26 C21 C22 C23 -2.4(6)
Pd1 C21 C22 C23 -174.9(3)
C26 C21 C22 C27 175.6(3)
Pd1 C21 C22 C27 3.1(4)
C21 C22 C23 C24 0.8(6)
C27 C22 C23 C24 -177.0(4)
C22 C23 C24 C25 1.0(6)
C23 C24 C25 C26 -1.1(6)
C24 C25 C26 C21 -0.6(6)
C22 C21 C26 C25 2.3(5)
Pd1 C21 C26 C25 173.5(3)
C23 C22 C27 N5 147.0(4)
C21 C22 C27 N5 -30.9(5)
C35 C30 C31 C32 0.1(5)
Pd2 C30 C31 C32 -171.0(3)
C35 C30 C31 C36 179.6(3)
Pd2 C30 C31 C36 8.5(4)
C30 C31 C32 C33 0.0(6)
C36 C31 C32 C33 -179.5(4)
C31 C32 C33 C34 -0.1(6)
C32 C33 C34 C35 0.2(6)
C33 C34 C35 C30 -0.1(6)
C31 C30 C35 C34 0.0(6)
Pd2 C30 C35 C34 169.3(3)
C32 C31 C36 N6 149.2(4)
C30 C31 C36 N6 -30.2(5)
C1 C2 N1 C7 6.0(6)
C3 C2 N1 C7 -174.7(3)
C1 C2 N1 Pd2 -168.5(3)
C3 C2 N1 Pd2 10.8(4)
C8 C7 N1 C2 -89.6(4)
C8 C7 N1 Pd2 84.1(4)
C10 C9 N2 C13 -2.7(9)
C8 C9 N2 C13 -179.3(5)
C12 C13 N2 C9 -1.7(10)
C1 C6 N3 C14 -6.0(5)
C5 C6 N3 C14 172.3(3)
C1 C6 N3 Pd1 -177.4(3)
C5 C6 N3 Pd1 0.8(4)
C15 C14 N3 C6 80.1(4)
C15 C14 N3 Pd1 -109.3(3)
C19 C20 N4 C16 -0.3(8)
C17 C16 N4 C20 -1.3(7)
C15 C16 N4 C20 -177.6(4)
C22 C27 N5 C29 162.7(3)
C22 C27 N5 C28 -76.3(4)
C22 C27 N5 Pd1 42.2(3)
C31 C36 N6 C38 158.9(3)
C31 C36 N6 C37 -81.8(4)
C31 C36 N6 Pd2 36.1(4)
C4 C3 O1 Pd2 -178.2(3)
C2 C3 O1 Pd2 1.1(4)
C4 C5 O2 Pd1 -169.1(3)
C6 C5 O2 Pd1 9.1(4)
